data_7043991
loop_
_publ_author_name
'D'Auria, Ilaria'
'Tedesco, Consiglia'
'MAZZEO, Mina'
'Pellecchia, Claudio'

_publ_section_title
;
 New homoleptic bis(pyrrolylpyridiylimino) Mg(II) and Zn(II) complexes as
 catalysts for the ring opening polymerization of cyclic esters via an
 "activated monomer" mechanism.
;
_journal_name_full 'Dalton Trans.'
_journal_paper_doi 10.1039/C7DT02445B
_journal_year 2017
_chemical_formula_moiety '2(C44 H48 Mg N6), 3(C7 H8)'
_chemical_formula_sum 'C109 H120 Mg2 N12'
_chemical_formula_weight 1646.78
_space_group_crystal_system monoclinic
_space_group_IT_number 14
_space_group_name_Hall '-P 2ybc'
_space_group_name_H-M_alt 'P 1 21/c 1'
_symmetry_space_group_name_Hall '-P 2ybc'
_symmetry_space_group_name_H-M 'P 1 21/c 1'
_atom_sites_solution_hydrogens geom
_audit_creation_date 2017-03-25
_audit_creation_method
;
Olex2 1.2
(compiled 2017.03.02 svn.r3394 for OlexSys, GUI svn.r5324)
;
_audit_update_record
;
2017-06-08 deposited with the CCDC.
2017-08-18 downloaded from the CCDC.
;
_cell_angle_alpha 90
_cell_angle_beta 115.462(4)
_cell_angle_gamma 90
_cell_formula_units_Z 2
_cell_length_a 18.885(4)
_cell_length_b 12.5765(19)
_cell_length_c 21.644(4)
_cell_measurement_reflns_used 11469
_cell_measurement_temperature 100(2)
_cell_measurement_theta_max 28.3637
_cell_measurement_theta_min 1.1942
_cell_volume 4641.3(15)
_computing_molecular_graphics 'Olex2 (Dolomanov et al., 2009)'
_computing_publication_material 'Olex2 (Dolomanov et al., 2009)'
_computing_structure_refinement 'ShelXL (Sheldrick, 2015)'
_diffrn_ambient_temperature 100.0
_diffrn_detector_area_resol_mean 13.6612
_diffrn_measured_fraction_theta_full 0.998
_diffrn_measured_fraction_theta_max 0.956
_diffrn_measurement_device
;
Mercury2 (2x2 bin mode)
;
_diffrn_measurement_method dtprofit.ref
_diffrn_radiation_detector CCD
_diffrn_radiation_monochromator 'Graphite Monochromator'
_diffrn_radiation_source 'Sealed Tube'
_diffrn_radiation_type MoK\a
_diffrn_radiation_wavelength 0.71073
_diffrn_reflns_av_R_equivalents 0.1068
_diffrn_reflns_av_unetI/netI 0.1664
_diffrn_reflns_Laue_measured_fraction_full 0.998
_diffrn_reflns_Laue_measured_fraction_max 0.956
_diffrn_reflns_limit_h_max 25
_diffrn_reflns_limit_h_min -15
_diffrn_reflns_limit_k_max 16
_diffrn_reflns_limit_k_min -13
_diffrn_reflns_limit_l_max 28
_diffrn_reflns_limit_l_min -28
_diffrn_reflns_number 37826
_diffrn_reflns_point_group_measured_fraction_full 0.998
_diffrn_reflns_point_group_measured_fraction_max 0.956
_diffrn_reflns_theta_full 25.242
_diffrn_reflns_theta_max 28.640
_diffrn_reflns_theta_min 1.926
_exptl_absorpt_coefficient_mu 0.082
_exptl_absorpt_correction_T_max 1.0000
_exptl_absorpt_correction_T_min 0.7809
_exptl_absorpt_correction_type multi-scan
_exptl_absorpt_process_details 'Blessing, 1995'
_exptl_crystal_colour orange
_exptl_crystal_density_diffrn 1.178
_exptl_crystal_description prism
_exptl_crystal_F_000 1764
_exptl_crystal_recrystallization_method 'Re-crystallisation from solvent: toluene'
_exptl_crystal_size_max 0.45
_exptl_crystal_size_mid 0.28
_exptl_crystal_size_min 0.15
_refine_diff_density_max 0.605
_refine_diff_density_min -0.317
_refine_diff_density_rms 0.060
_refine_ls_extinction_method none
_refine_ls_goodness_of_fit_ref 1.010
_refine_ls_hydrogen_treatment constr
_refine_ls_matrix_type full
_refine_ls_number_parameters 546
_refine_ls_number_reflns 11395
_refine_ls_number_restraints 0
_refine_ls_restrained_S_all 1.010
_refine_ls_R_factor_all 0.1845
_refine_ls_R_factor_gt 0.0864
_refine_ls_shift/su_max 0.000
_refine_ls_shift/su_mean 0.000
_refine_ls_structure_factor_coef Fsqd
_refine_ls_weighting_details 'w=1/[\s^2^(Fo^2^)+(0.0678P)^2^] where P=(Fo^2^+2Fc^2^)/3'
_refine_ls_weighting_scheme calc
_refine_ls_wR_factor_gt 0.1784
_refine_ls_wR_factor_ref 0.2189
_reflns_Friedel_coverage 0.000
_reflns_number_gt 5486
_reflns_number_total 11395
_reflns_threshold_expression 'I > 2\s(I)'
_cod_data_source_file c7dt02445b2.cif
_cod_data_source_block new4_ct
_cod_original_cell_volume 4641.3(14)
_cod_database_code 7043991
_shelx_shelxl_version_number 2014/7
_shelx_space_group_comment
;
The symmetry employed for this shelxl refinement is uniquely defined
by the following loop, which should always be used as a source of
symmetry information in preference to the above space-group names.
They are only intended as comments.
;
_olex2_refinement_description
;
1. Fixed Uiso
 At 1.2 times of:
  All C(H) groups
 At 1.5 times of:
  All C(H,H,H) groups
2. Others
 Fixed Sof: C52(0.5) H52A(0.5) H52B(0.5) H52C(0.5) C53(0.5) C58(0.5) H58(0.5)
 C57(0.5) H57(0.5) C56(0.5) H56(0.5) C55(0.5) H55(0.5) C54(0.5) H54(0.5)
3.a Free rotating group:
 C52(C53,C58,C57,C56,C55,C54)
3.b Ternary CH refined with riding coordinates:
 C17(H17), C20(H20), C39(H39), C42(H42)
3.c Aromatic/amide H refined with riding coordinates:
 C1(H1), C2(H2), C3(H3), C6(H6), C7(H7), C8(H8), C10(H10), C13(H13), C14(H14),
 C15(H15), C23(H23), C24(H24), C25(H25), C28(H28), C29(H29), C30(H30), C32(H32),
  C35(H35), C36(H36), C37(H37), C46(H46), C47(H47), C48(H48), C49(H49),
 C50(H50), C58(H58), C57(H57), C56(H56), C55(H55), C54(H54)
3.d Idealised Me refined as rotating group:
 C18(H18A,H18B,H18C), C19(H19A,H19B,H19C), C21(H21A,H21B,H21C), C22(H22A,H22B,
 H22C), C40(H40A,H40B,H40C), C41(H41A,H41B,H41C), C43(H43A,H43B,H43C), C44(H44A,
 H44B,H44C), C51(H51A,H51B,H51C), C52(H52A,H52B,H52C)
;
_olex2_submission_special_instructions 'No special instructions were received'

loop_
_space_group_symop_operation_xyz
'x, y, z'
'-x, y+1/2, -z+1/2'
'-x, -y, -z'
'x, -y-1/2, z-1/2'

loop_
_atom_site_label
_atom_site_type_symbol
_atom_site_fract_x
_atom_site_fract_y
_atom_site_fract_z
_atom_site_U_iso_or_equiv
_atom_site_adp_type
_atom_site_occupancy
_atom_site_site_symmetry_order
_atom_site_calc_flag
_atom_site_refinement_flags_posn
_atom_site_refinement_flags_occupancy
_atom_site_disorder_assembly
_atom_site_disorder_group
Mg1 Mg 0.65004(6) 0.17661(7) 0.37095(5) 0.0271(3) Uani 1 1 d . . . .
N1 N 0.65724(15) 0.05604(18) 0.30374(13) 0.0282(6) Uani 1 1 d . . . .
C1 C 0.6862(2) -0.0427(2) 0.30317(18) 0.0343(8) Uani 1 1 d . . . .
H1 H 0.7230 -0.0780 0.3428 0.041 Uiso 1 1 calc R . . .
N2 N 0.58943(15) 0.24490(18) 0.27324(13) 0.0253(6) Uani 1 1 d . . . .
C2 C 0.6561(2) -0.0854(2) 0.23859(19) 0.0363(8) Uani 1 1 d . . . .
H2 H 0.6680 -0.1531 0.2261 0.044 Uiso 1 1 calc R . . .
N3 N 0.63539(15) 0.36615(18) 0.38541(13) 0.0266(6) Uani 1 1 d . . . .
C3 C 0.6045(2) -0.0100(2) 0.19481(17) 0.0334(8) Uani 1 1 d . . . .
H3 H 0.5739 -0.0162 0.1468 0.040 Uiso 1 1 calc R . . .
N4 N 0.54161(16) 0.13310(18) 0.37305(14) 0.0294(6) Uani 1 1 d . . . .
C4 C 0.60717(19) 0.0761(2) 0.23616(16) 0.0267(7) Uani 1 1 d . . . .
N5 N 0.68373(15) 0.07125(18) 0.45551(13) 0.0264(6) Uani 1 1 d . . . .
C5 C 0.56661(19) 0.1777(2) 0.22041(16) 0.0264(7) Uani 1 1 d . . . .
N6 N 0.78868(15) 0.18912(18) 0.43508(13) 0.0253(6) Uani 1 1 d . . . .
C6 C 0.5069(2) 0.2066(2) 0.15679(17) 0.0315(8) Uani 1 1 d . . . .
H6 H 0.4912 0.1594 0.1190 0.038 Uiso 1 1 calc R . . .
C7 C 0.4712(2) 0.3039(2) 0.14975(17) 0.0342(8) Uani 1 1 d . . . .
H7 H 0.4304 0.3239 0.1069 0.041 Uiso 1 1 calc R . . .
C8 C 0.49484(19) 0.3734(2) 0.20525(17) 0.0301(8) Uani 1 1 d . . . .
H8 H 0.4711 0.4412 0.2011 0.036 Uiso 1 1 calc R . . .
C9 C 0.55391(18) 0.3399(2) 0.26634(16) 0.0262(7) Uani 1 1 d . . . .
C10 C 0.58362(19) 0.4038(2) 0.32857(16) 0.0262(7) Uani 1 1 d . . . .
H10 H 0.5646 0.4740 0.3272 0.031 Uiso 1 1 calc R . . .
C11 C 0.66251(19) 0.4411(2) 0.44182(16) 0.0267(7) Uani 1 1 d . . . .
C12 C 0.7008(2) 0.5361(2) 0.43781(17) 0.0300(8) Uani 1 1 d . . . .
C13 C 0.7181(2) 0.6086(2) 0.49101(17) 0.0352(8) Uani 1 1 d . . . .
H13 H 0.7418 0.6745 0.4892 0.042 Uiso 1 1 calc R . . .
C14 C 0.7020(2) 0.5879(3) 0.54605(18) 0.0417(9) Uani 1 1 d . . . .
H14 H 0.7127 0.6403 0.5806 0.050 Uiso 1 1 calc R . . .
C15 C 0.6704(2) 0.4916(2) 0.55130(18) 0.0369(8) Uani 1 1 d . . . .
H15 H 0.6619 0.4767 0.5906 0.044 Uiso 1 1 calc R . . .
C16 C 0.6507(2) 0.4158(2) 0.49985(17) 0.0301(8) Uani 1 1 d . . . .
C17 C 0.6129(2) 0.3111(2) 0.50483(17) 0.0315(8) Uani 1 1 d . . . .
H17 H 0.6192 0.2603 0.4720 0.038 Uiso 1 1 calc R . . .
C18 C 0.5250(2) 0.3247(3) 0.48312(19) 0.0423(9) Uani 1 1 d . . . .
H18A H 0.5167 0.3763 0.5133 0.063 Uiso 1 1 calc GR . . .
H18B H 0.5021 0.2561 0.4863 0.063 Uiso 1 1 calc GR . . .
H18C H 0.4998 0.3504 0.4358 0.063 Uiso 1 1 calc GR . . .
C19 C 0.6534(2) 0.2616(3) 0.57636(18) 0.0395(9) Uani 1 1 d . . . .
H19A H 0.7096 0.2539 0.5890 0.059 Uiso 1 1 calc GR . . .
H19B H 0.6306 0.1916 0.5762 0.059 Uiso 1 1 calc GR . . .
H19C H 0.6459 0.3078 0.6095 0.059 Uiso 1 1 calc GR . . .
C20 C 0.7264(2) 0.5592(2) 0.38187(17) 0.0307(8) Uani 1 1 d . . . .
H20 H 0.7111 0.4969 0.3501 0.037 Uiso 1 1 calc R . . .
C21 C 0.8158(2) 0.5706(3) 0.4117(2) 0.0434(9) Uani 1 1 d . . . .
H21A H 0.8325 0.6308 0.4436 0.065 Uiso 1 1 calc GR . . .
H21B H 0.8313 0.5832 0.3746 0.065 Uiso 1 1 calc GR . . .
H21C H 0.8406 0.5053 0.4361 0.065 Uiso 1 1 calc GR . . .
C22 C 0.6864(2) 0.6569(3) 0.3403(2) 0.0493(10) Uani 1 1 d . . . .
H22A H 0.6295 0.6465 0.3194 0.074 Uiso 1 1 calc GR . . .
H22B H 0.7041 0.6679 0.3043 0.074 Uiso 1 1 calc GR . . .
H22C H 0.6999 0.7192 0.3703 0.074 Uiso 1 1 calc GR . . .
C23 C 0.4641(2) 0.1478(2) 0.33659(17) 0.0329(8) Uani 1 1 d . . . .
H23 H 0.4418 0.1986 0.3009 0.040 Uiso 1 1 calc R . . .
C24 C 0.4206(2) 0.0798(2) 0.35732(18) 0.0335(8) Uani 1 1 d . . . .
H24 H 0.3650 0.0753 0.3387 0.040 Uiso 1 1 calc R . . .
C25 C 0.4743(2) 0.0194(2) 0.41080(17) 0.0332(8) Uani 1 1 d . . . .
H25 H 0.4626 -0.0341 0.4360 0.040 Uiso 1 1 calc R . . .
C26 C 0.54849(19) 0.0528(2) 0.42000(16) 0.0270(7) Uani 1 1 d . . . .
C27 C 0.62637(19) 0.0180(2) 0.46367(16) 0.0271(7) Uani 1 1 d . . . .
C28 C 0.6463(2) -0.0659(2) 0.51172(16) 0.0289(7) Uani 1 1 d . . . .
H28 H 0.6066 -0.1034 0.5186 0.035 Uiso 1 1 calc R . . .
C29 C 0.7238(2) -0.0923(2) 0.54820(17) 0.0322(8) Uani 1 1 d . . . .
H29 H 0.7378 -0.1478 0.5811 0.039 Uiso 1 1 calc R . . .
C30 C 0.7820(2) -0.0388(2) 0.53767(16) 0.0308(8) Uani 1 1 d . . . .
H30 H 0.8356 -0.0580 0.5617 0.037 Uiso 1 1 calc R . . .
C31 C 0.75869(19) 0.0436(2) 0.49077(16) 0.0264(7) Uani 1 1 d . . . .
C32 C 0.81317(19) 0.1108(2) 0.47683(16) 0.0281(7) Uani 1 1 d . . . .
H32 H 0.8678 0.0962 0.4991 0.034 Uiso 1 1 calc R . . .
C33 C 0.85038(19) 0.2586(2) 0.43646(17) 0.0289(7) Uani 1 1 d . . . .
C34 C 0.8558(2) 0.2798(2) 0.37483(17) 0.0350(8) Uani 1 1 d . . . .
C35 C 0.9212(2) 0.3372(2) 0.37964(18) 0.0354(8) Uani 1 1 d . . . .
H35 H 0.9276 0.3513 0.3392 0.043 Uiso 1 1 calc R . . .
C36 C 0.9769(2) 0.3741(2) 0.44171(19) 0.0370(9) Uani 1 1 d . . . .
H36 H 1.0222 0.4098 0.4439 0.044 Uiso 1 1 calc R . . .
C37 C 0.9666(2) 0.3591(2) 0.50028(18) 0.0354(8) Uani 1 1 d . . . .
H37 H 1.0043 0.3872 0.5423 0.042 Uiso 1 1 calc R . . .
C38 C 0.90214(19) 0.3034(2) 0.49932(17) 0.0301(7) Uani 1 1 d . . . .
C39 C 0.8903(2) 0.2973(2) 0.56445(17) 0.0355(8) Uani 1 1 d . . . .
H39 H 0.8390 0.2609 0.5529 0.043 Uiso 1 1 calc R . . .
C40 C 0.8853(2) 0.4090(2) 0.59129(19) 0.0413(9) Uani 1 1 d . . . .
H40A H 0.9359 0.4451 0.6056 0.062 Uiso 1 1 calc GR . . .
H40B H 0.8724 0.4029 0.6304 0.062 Uiso 1 1 calc GR . . .
H40C H 0.8445 0.4502 0.5549 0.062 Uiso 1 1 calc GR . . .
C41 C 0.9539(2) 0.2337(3) 0.62143(19) 0.0465(10) Uani 1 1 d . . . .
H41A H 0.9541 0.1606 0.6060 0.070 Uiso 1 1 calc GR . . .
H41B H 0.9433 0.2334 0.6620 0.070 Uiso 1 1 calc GR . . .
H41C H 1.0051 0.2665 0.6330 0.070 Uiso 1 1 calc GR . . .
C42 C 0.7949(2) 0.2431(3) 0.30573(18) 0.0392(9) Uani 1 1 d . . . .
H42 H 0.7518 0.2078 0.3134 0.047 Uiso 1 1 calc R . . .
C43 C 0.8259(3) 0.1635(3) 0.2725(2) 0.0883(19) Uani 1 1 d . . . .
H43A H 0.8658 0.1970 0.2613 0.132 Uiso 1 1 calc GR . . .
H43B H 0.7829 0.1372 0.2305 0.132 Uiso 1 1 calc GR . . .
H43C H 0.8494 0.1039 0.3039 0.132 Uiso 1 1 calc GR . . .
C44 C 0.7590(3) 0.3356(3) 0.2579(2) 0.0581(12) Uani 1 1 d . . . .
H44A H 0.7419 0.3898 0.2812 0.087 Uiso 1 1 calc GR . . .
H44B H 0.7137 0.3108 0.2170 0.087 Uiso 1 1 calc GR . . .
H44C H 0.7980 0.3663 0.2445 0.087 Uiso 1 1 calc GR . . .
C45 C 0.9124(2) 0.8749(3) 0.7140(2) 0.0490(10) Uani 1 1 d . . . .
C46 C 0.9282(2) 0.7892(3) 0.6822(2) 0.0487(10) Uani 1 1 d . . . .
H46 H 0.9619 0.7983 0.6603 0.058 Uiso 1 1 calc R . . .
C47 C 0.8956(3) 0.6897(3) 0.6815(2) 0.0628(13) Uani 1 1 d . . . .
H47 H 0.9065 0.6314 0.6590 0.075 Uiso 1 1 calc R . . .
C48 C 0.8480(3) 0.6769(4) 0.7136(2) 0.0637(13) Uani 1 1 d . . . .
H48 H 0.8261 0.6091 0.7141 0.076 Uiso 1 1 calc R . . .
C49 C 0.8317(3) 0.7617(4) 0.7452(2) 0.0599(12) Uani 1 1 d . . . .
H49 H 0.7984 0.7523 0.7675 0.072 Uiso 1 1 calc R . . .
C50 C 0.8628(3) 0.8592(3) 0.7449(2) 0.0558(11) Uani 1 1 d . . . .
H50 H 0.8501 0.9174 0.7663 0.067 Uiso 1 1 calc R . . .
C51 C 0.9481(3) 0.9813(3) 0.7150(2) 0.0783(15) Uani 1 1 d . . . .
H51A H 0.9719 0.9813 0.6827 0.117 Uiso 1 1 calc GR . . .
H51B H 0.9885 0.9961 0.7612 0.117 Uiso 1 1 calc GR . . .
H51C H 0.9074 1.0362 0.7018 0.117 Uiso 1 1 calc GR . . .
C52 C 1.0962(4) 0.1192(6) 0.5618(4) 0.134(7) Uiso 0.5 1 d . P A -1
H52A H 1.1137 0.1067 0.6109 0.201 Uiso 0.5 1 calc GR P A -1
H52B H 1.0763 0.1920 0.5506 0.201 Uiso 0.5 1 calc GR P A -1
H52C H 1.1404 0.1093 0.5500 0.201 Uiso 0.5 1 calc GR P A -1
C53 C 1.0319(3) 0.0417(4) 0.5217(3) 0.068(3) Uiso 0.5 1 d G P A -1
C58 C 1.0146(4) -0.0444(5) 0.5540(3) 0.079(7) Uiso 0.5 1 d G P A -1
H58 H 1.0430 -0.0529 0.6021 0.094 Uiso 0.5 1 calc R P A -1
C57 C 0.9563(4) -0.1177(4) 0.5168(3) 0.068(3) Uiso 0.5 1 d G P A -1
H57 H 0.9454 -0.1756 0.5396 0.082 Uiso 0.5 1 calc R P A -1
C56 C 0.9140(3) -0.1061(4) 0.4461(3) 0.049(3) Uiso 0.5 1 d G P A -1
H56 H 0.8744 -0.1560 0.4206 0.059 Uiso 0.5 1 calc R P A -1
C55 C 0.9304(3) -0.0206(4) 0.4131(3) 0.062(2) Uiso 0.5 1 d G P A -1
H55 H 0.9017 -0.0122 0.3651 0.075 Uiso 0.5 1 calc R P A -1
C54 C 0.9887(3) 0.0524(4) 0.4507(3) 0.043(4) Uiso 0.5 1 d G P A -1
H54 H 0.9994 0.1104 0.4278 0.051 Uiso 0.5 1 calc R P A -1

loop_
_atom_site_aniso_label
_atom_site_aniso_U_11
_atom_site_aniso_U_22
_atom_site_aniso_U_33
_atom_site_aniso_U_23
_atom_site_aniso_U_13
_atom_site_aniso_U_12
Mg1 0.0268(6) 0.0281(5) 0.0239(6) 0.0014(4) 0.0085(5) 0.0000(4)
N1 0.0289(16) 0.0286(14) 0.0246(15) 0.0004(11) 0.0093(13) -0.0014(11)
C1 0.034(2) 0.0255(17) 0.039(2) 0.0018(14) 0.0112(17) 0.0066(14)
N2 0.0256(15) 0.0271(13) 0.0227(15) -0.0001(11) 0.0098(13) 0.0007(11)
C2 0.038(2) 0.0303(17) 0.044(2) -0.0040(16) 0.0211(19) 0.0000(15)
N3 0.0280(16) 0.0286(13) 0.0236(15) -0.0003(11) 0.0114(13) -0.0031(11)
C3 0.037(2) 0.0388(19) 0.0246(19) -0.0056(14) 0.0137(17) -0.0074(15)
N4 0.0279(17) 0.0313(14) 0.0262(16) 0.0015(11) 0.0089(13) 0.0011(11)
C4 0.032(2) 0.0255(16) 0.0252(18) 0.0001(13) 0.0145(16) -0.0020(13)
N5 0.0247(16) 0.0281(13) 0.0240(15) -0.0019(11) 0.0082(13) -0.0020(11)
C5 0.0285(19) 0.0290(17) 0.0226(17) -0.0014(13) 0.0118(15) -0.0058(13)
N6 0.0245(15) 0.0271(13) 0.0221(14) -0.0009(11) 0.0078(12) -0.0012(11)
C6 0.034(2) 0.0342(18) 0.0229(18) -0.0005(13) 0.0093(16) -0.0030(14)
C7 0.031(2) 0.042(2) 0.0215(18) 0.0061(14) 0.0044(16) -0.0004(15)
C8 0.029(2) 0.0311(17) 0.0277(19) 0.0034(14) 0.0097(16) 0.0011(14)
C9 0.0253(18) 0.0292(16) 0.0239(18) 0.0013(13) 0.0104(15) 0.0001(13)
C10 0.0281(19) 0.0263(16) 0.0238(18) 0.0015(13) 0.0109(16) 0.0002(13)
C11 0.0265(19) 0.0286(16) 0.0209(17) -0.0023(12) 0.0063(15) 0.0031(13)
C12 0.032(2) 0.0273(16) 0.0288(19) 0.0013(13) 0.0114(16) 0.0005(13)
C13 0.043(2) 0.0320(18) 0.030(2) -0.0029(14) 0.0156(18) -0.0049(15)
C14 0.057(3) 0.037(2) 0.029(2) -0.0136(15) 0.017(2) -0.0061(17)
C15 0.048(2) 0.0373(19) 0.0283(19) -0.0018(15) 0.0190(18) -0.0059(16)
C16 0.036(2) 0.0276(17) 0.0274(19) 0.0009(13) 0.0141(17) 0.0031(13)
C17 0.038(2) 0.0321(17) 0.0245(18) 0.0001(13) 0.0129(17) -0.0009(14)
C18 0.039(2) 0.049(2) 0.035(2) 0.0045(16) 0.0121(19) -0.0057(17)
C19 0.042(2) 0.042(2) 0.031(2) 0.0035(15) 0.0122(18) -0.0027(16)
C20 0.035(2) 0.0285(17) 0.0267(19) 0.0016(13) 0.0117(17) -0.0020(13)
C21 0.039(2) 0.049(2) 0.043(2) 0.0085(17) 0.019(2) 0.0040(17)
C22 0.052(3) 0.052(2) 0.045(2) 0.0207(18) 0.022(2) 0.0107(18)
C23 0.031(2) 0.0383(18) 0.0256(19) 0.0008(14) 0.0087(17) 0.0029(14)
C24 0.0216(19) 0.0455(19) 0.033(2) -0.0008(15) 0.0115(17) -0.0023(14)
C25 0.034(2) 0.0312(17) 0.032(2) 0.0000(14) 0.0118(17) -0.0045(14)
C26 0.0282(19) 0.0283(16) 0.0238(18) -0.0039(13) 0.0104(16) -0.0024(13)
C27 0.0306(19) 0.0285(16) 0.0234(18) -0.0041(13) 0.0127(16) -0.0033(13)
C28 0.033(2) 0.0284(17) 0.0269(19) 0.0004(13) 0.0143(17) -0.0058(13)
C29 0.040(2) 0.0298(17) 0.0240(18) 0.0035(13) 0.0112(17) -0.0013(14)
C30 0.032(2) 0.0291(17) 0.0263(19) 0.0011(13) 0.0074(16) 0.0029(14)
C31 0.0253(19) 0.0282(16) 0.0235(17) 0.0002(13) 0.0083(15) -0.0009(13)
C32 0.0251(19) 0.0338(17) 0.0241(18) 0.0013(14) 0.0093(16) 0.0020(13)
C33 0.0285(19) 0.0284(16) 0.0287(19) 0.0010(13) 0.0113(16) -0.0029(13)
C34 0.040(2) 0.0348(18) 0.029(2) 0.0008(14) 0.0136(18) -0.0041(15)
C35 0.042(2) 0.0376(18) 0.033(2) -0.0013(15) 0.0220(18) -0.0053(15)
C36 0.031(2) 0.0348(18) 0.048(2) -0.0045(16) 0.0191(19) -0.0083(14)
C37 0.032(2) 0.0348(18) 0.032(2) -0.0023(14) 0.0071(17) -0.0041(14)
C38 0.0281(19) 0.0310(17) 0.0280(19) -0.0018(13) 0.0089(16) -0.0025(13)
C39 0.035(2) 0.0384(19) 0.029(2) -0.0019(14) 0.0093(17) -0.0036(15)
C40 0.048(2) 0.043(2) 0.039(2) -0.0047(16) 0.024(2) -0.0018(16)
C41 0.054(3) 0.048(2) 0.029(2) 0.0028(16) 0.010(2) 0.0029(18)
C42 0.046(2) 0.044(2) 0.028(2) -0.0023(15) 0.0164(19) -0.0165(16)
C43 0.098(4) 0.064(3) 0.053(3) -0.022(2) -0.015(3) 0.037(3)
C44 0.054(3) 0.056(2) 0.042(3) -0.0131(19) 0.000(2) 0.010(2)
C45 0.051(3) 0.052(2) 0.032(2) 0.0029(17) 0.007(2) -0.0009(19)
C46 0.046(3) 0.063(3) 0.036(2) -0.0017(19) 0.018(2) 0.0069(19)
C47 0.074(4) 0.056(3) 0.046(3) -0.005(2) 0.014(3) 0.011(2)
C48 0.066(3) 0.067(3) 0.046(3) 0.007(2) 0.014(3) -0.016(2)
C49 0.043(3) 0.085(3) 0.055(3) 0.002(2) 0.023(2) -0.001(2)
C50 0.054(3) 0.073(3) 0.042(3) 0.001(2) 0.022(2) 0.011(2)
C51 0.103(4) 0.065(3) 0.052(3) 0.000(2) 0.019(3) -0.021(3)

loop_
_atom_type_symbol
_atom_type_description
_atom_type_scat_dispersion_real
_atom_type_scat_dispersion_imag
_atom_type_scat_source
C C 0.0033 0.0016 'International Tables Vol C Tables 4.2.6.8 and 6.1.1.4'
H H 0.0000 0.0000 'International Tables Vol C Tables 4.2.6.8 and 6.1.1.4'
Mg Mg 0.0486 0.0363 'International Tables Vol C Tables 4.2.6.8 and 6.1.1.4'
N N 0.0061 0.0033 'International Tables Vol C Tables 4.2.6.8 and 6.1.1.4'

loop_
_geom_angle_atom_site_label_1
_geom_angle_atom_site_label_2
_geom_angle_atom_site_label_3
_geom_angle
N1 Mg1 N3 145.35(10)
N1 Mg1 N6 93.87(10)
N2 Mg1 N1 76.88(10)
N2 Mg1 N3 71.78(9)
N2 Mg1 N4 90.78(11)
N2 Mg1 N5 162.12(11)
N2 Mg1 N6 122.97(10)
N4 Mg1 N1 100.01(10)
N4 Mg1 N3 94.87(9)
N4 Mg1 N6 145.75(11)
N5 Mg1 N1 93.47(10)
N5 Mg1 N3 120.57(10)
N5 Mg1 N4 75.93(11)
N5 Mg1 N6 72.08(10)
N6 Mg1 N3 91.01(9)
C1 N1 Mg1 142.6(2)
C1 N1 C4 104.6(3)
C4 N1 Mg1 112.00(19)
N1 C1 H1 124.0
N1 C1 C2 112.0(3)
C2 C1 H1 124.0
C5 N2 Mg1 115.94(19)
C5 N2 C9 120.3(3)
C9 N2 Mg1 120.2(2)
C1 C2 H2 126.6
C1 C2 C3 106.8(3)
C3 C2 H2 126.6
C10 N3 Mg1 108.56(19)
C10 N3 C11 114.4(2)
C11 N3 Mg1 136.53(19)
C2 C3 H3 127.2
C4 C3 C2 105.7(3)
C4 C3 H3 127.2
C23 N4 Mg1 139.8(2)
C23 N4 C26 105.3(3)
C26 N4 Mg1 114.2(2)
N1 C4 C3 111.0(3)
N1 C4 C5 117.5(3)
C3 C4 C5 131.6(3)
C27 N5 Mg1 117.6(2)
C31 N5 Mg1 120.5(2)
C31 N5 C27 120.7(3)
N2 C5 C4 114.3(3)
N2 C5 C6 120.3(3)
C6 C5 C4 125.4(3)
C32 N6 Mg1 109.4(2)
C32 N6 C33 114.0(3)
C33 N6 Mg1 136.51(19)
C5 C6 H6 120.4
C7 C6 C5 119.3(3)
C7 C6 H6 120.4
C6 C7 H7 119.9
C6 C7 C8 120.2(3)
C8 C7 H7 119.9
C7 C8 H8 121.2
C9 C8 C7 117.5(3)
C9 C8 H8 121.2
N2 C9 C8 122.4(3)
N2 C9 C10 114.3(3)
C8 C9 C10 123.3(3)
N3 C10 C9 120.8(3)
N3 C10 H10 119.6
C9 C10 H10 119.6
C12 C11 N3 120.1(3)
C16 C11 N3 118.1(3)
C16 C11 C12 121.8(3)
C11 C12 C20 123.9(3)
C13 C12 C11 116.5(3)
C13 C12 C20 119.6(3)
C12 C13 H13 119.0
C14 C13 C12 122.1(3)
C14 C13 H13 119.0
C13 C14 H14 119.9
C13 C14 C15 120.2(3)
C15 C14 H14 119.9
C14 C15 H15 119.5
C14 C15 C16 120.9(3)
C16 C15 H15 119.5
C11 C16 C17 121.3(3)
C15 C16 C11 118.1(3)
C15 C16 C17 120.5(3)
C16 C17 H17 107.4
C16 C17 C18 111.2(3)
C16 C17 C19 112.1(3)
C18 C17 H17 107.4
C18 C17 C19 111.1(3)
C19 C17 H17 107.4
C17 C18 H18A 109.5
C17 C18 H18B 109.5
C17 C18 H18C 109.5
H18A C18 H18B 109.5
H18A C18 H18C 109.5
H18B C18 H18C 109.5
C17 C19 H19A 109.5
C17 C19 H19B 109.5
C17 C19 H19C 109.5
H19A C19 H19B 109.5
H19A C19 H19C 109.5
H19B C19 H19C 109.5
C12 C20 H20 107.7
C12 C20 C21 110.7(3)
C12 C20 C22 112.4(3)
C21 C20 H20 107.7
C22 C20 H20 107.7
C22 C20 C21 110.5(3)
C20 C21 H21A 109.5
C20 C21 H21B 109.5
C20 C21 H21C 109.5
H21A C21 H21B 109.5
H21A C21 H21C 109.5
H21B C21 H21C 109.5
C20 C22 H22A 109.5
C20 C22 H22B 109.5
C20 C22 H22C 109.5
H22A C22 H22B 109.5
H22A C22 H22C 109.5
H22B C22 H22C 109.5
N4 C23 H23 124.1
N4 C23 C24 111.9(3)
C24 C23 H23 124.1
C23 C24 H24 126.7
C23 C24 C25 106.5(3)
C25 C24 H24 126.7
C24 C25 H25 126.8
C24 C25 C26 106.4(3)
C26 C25 H25 126.8
N4 C26 C27 116.6(3)
C25 C26 N4 109.9(3)
C25 C26 C27 133.3(3)
N5 C27 C26 114.6(3)
N5 C27 C28 119.5(3)
C28 C27 C26 125.9(3)
C27 C28 H28 120.5
C29 C28 C27 118.9(3)
C29 C28 H28 120.5
C28 C29 H29 119.6
C28 C29 C30 120.8(3)
C30 C29 H29 119.6
C29 C30 H30 121.3
C31 C30 C29 117.3(3)
C31 C30 H30 121.3
N5 C31 C30 122.7(3)
N5 C31 C32 113.5(3)
C30 C31 C32 123.8(3)
N6 C32 C31 121.2(3)
N6 C32 H32 119.4
C31 C32 H32 119.4
C34 C33 N6 118.8(3)
C38 C33 N6 118.7(3)
C38 C33 C34 122.5(3)
C33 C34 C42 123.0(3)
C35 C34 C33 116.8(3)
C35 C34 C42 120.3(3)
C34 C35 H35 119.1
C36 C35 C34 121.7(3)
C36 C35 H35 119.1
C35 C36 H36 120.0
C37 C36 C35 120.0(3)
C37 C36 H36 120.0
C36 C37 H37 119.3
C36 C37 C38 121.5(3)
C38 C37 H37 119.3
C33 C38 C39 123.9(3)
C37 C38 C33 117.0(3)
C37 C38 C39 119.1(3)
C38 C39 H39 107.6
C38 C39 C40 111.2(3)
C38 C39 C41 113.4(3)
C40 C39 H39 107.6
C41 C39 H39 107.6
C41 C39 C40 109.1(3)
C39 C40 H40A 109.5
C39 C40 H40B 109.5
C39 C40 H40C 109.5
H40A C40 H40B 109.5
H40A C40 H40C 109.5
H40B C40 H40C 109.5
C39 C41 H41A 109.5
C39 C41 H41B 109.5
C39 C41 H41C 109.5
H41A C41 H41B 109.5
H41A C41 H41C 109.5
H41B C41 H41C 109.5
C34 C42 H42 107.3
C43 C42 C34 113.1(3)
C43 C42 H42 107.3
C43 C42 C44 109.9(3)
C44 C42 C34 111.6(3)
C44 C42 H42 107.3
C42 C43 H43A 109.5
C42 C43 H43B 109.5
C42 C43 H43C 109.5
H43A C43 H43B 109.5
H43A C43 H43C 109.5
H43B C43 H43C 109.5
C42 C44 H44A 109.5
C42 C44 H44B 109.5
C42 C44 H44C 109.5
H44A C44 H44B 109.5
H44A C44 H44C 109.5
H44B C44 H44C 109.5
C46 C45 C51 120.8(4)
C50 C45 C46 117.9(4)
C50 C45 C51 121.2(4)
C45 C46 H46 119.4
C45 C46 C47 121.2(4)
C47 C46 H46 119.4
C46 C47 H47 120.4
C48 C47 C46 119.1(4)
C48 C47 H47 120.4
C47 C48 H48 119.9
C47 C48 C49 120.2(4)
C49 C48 H48 119.9
C48 C49 H49 119.8
C50 C49 C48 120.5(4)
C50 C49 H49 119.8
C45 C50 H50 119.4
C49 C50 C45 121.1(4)
C49 C50 H50 119.4
C45 C51 H51A 109.5
C45 C51 H51B 109.5
C45 C51 H51C 109.5
H51A C51 H51B 109.5
H51A C51 H51C 109.5
H51B C51 H51C 109.5
H52A C52 H52B 109.5
H52A C52 H52C 109.5
H52B C52 H52C 109.5
C53 C52 H52A 109.5
C53 C52 H52B 109.5
C53 C52 H52C 109.5
C58 C53 C52 121.0
C54 C53 C52 120.9
C54 C53 C58 118.1
C53 C58 H58 119.4
C57 C58 C53 121.1
C57 C58 H58 119.4
C58 C57 H57 119.9
C58 C57 C56 120.1
C56 C57 H57 119.9
C57 C56 H56 120.3
C57 C56 C55 119.4
C55 C56 H56 120.3
C56 C55 H55 119.9
C56 C55 C54 120.1
C54 C55 H55 119.9
C53 C54 H54 119.5
C55 C54 C53 121.1
C55 C54 H54 119.5

loop_
_geom_bond_atom_site_label_1
_geom_bond_atom_site_label_2
_geom_bond_distance
Mg1 N1 2.146(3)
Mg1 N2 2.107(3)
Mg1 N3 2.435(3)
Mg1 N4 2.139(3)
Mg1 N5 2.123(3)
Mg1 N6 2.384(3)
N1 C1 1.359(4)
N1 C4 1.381(4)
C1 H1 0.9500
C1 C2 1.372(5)
N2 C5 1.336(4)
N2 C9 1.347(4)
C2 H2 0.9500
C2 C3 1.397(5)
N3 C10 1.288(4)
N3 C11 1.451(4)
C3 H3 0.9500
C3 C4 1.392(4)
N4 C23 1.344(4)
N4 C26 1.398(4)
C4 C5 1.453(4)
N5 C27 1.348(4)
N5 C31 1.334(4)
C5 C6 1.402(4)
N6 C32 1.281(4)
N6 C33 1.446(4)
C6 H6 0.9500
C6 C7 1.373(4)
C7 H7 0.9500
C7 C8 1.395(4)
C8 H8 0.9500
C8 C9 1.379(4)
C9 C10 1.458(4)
C10 H10 0.9500
C11 C12 1.418(4)
C11 C16 1.403(4)
C12 C13 1.393(4)
C12 C20 1.512(5)
C13 H13 0.9500
C13 C14 1.375(5)
C14 H14 0.9500
C14 C15 1.377(4)
C15 H15 0.9500
C15 C16 1.390(4)
C16 C17 1.524(4)
C17 H17 1.0000
C17 C18 1.528(5)
C17 C19 1.533(5)
C18 H18A 0.9800
C18 H18B 0.9800
C18 H18C 0.9800
C19 H19A 0.9800
C19 H19B 0.9800
C19 H19C 0.9800
C20 H20 1.0000
C20 C21 1.533(5)
C20 C22 1.518(4)
C21 H21A 0.9800
C21 H21B 0.9800
C21 H21C 0.9800
C22 H22A 0.9800
C22 H22B 0.9800
C22 H22C 0.9800
C23 H23 0.9500
C23 C24 1.387(4)
C24 H24 0.9500
C24 C25 1.391(5)
C25 H25 0.9500
C25 C26 1.393(4)
C26 C27 1.433(4)
C27 C28 1.414(4)
C28 H28 0.9500
C28 C29 1.373(5)
C29 H29 0.9500
C29 C30 1.388(4)
C30 H30 0.9500
C30 C31 1.383(4)
C31 C32 1.460(4)
C32 H32 0.9500
C33 C34 1.406(5)
C33 C38 1.407(5)
C34 C35 1.395(5)
C34 C42 1.515(5)
C35 H35 0.9500
C35 C36 1.383(5)
C36 H36 0.9500
C36 C37 1.375(5)
C37 H37 0.9500
C37 C38 1.398(5)
C38 C39 1.522(5)
C39 H39 1.0000
C39 C40 1.538(4)
C39 C41 1.526(5)
C40 H40A 0.9800
C40 H40B 0.9800
C40 H40C 0.9800
C41 H41A 0.9800
C41 H41B 0.9800
C41 H41C 0.9800
C42 H42 1.0000
C42 C43 1.492(6)
C42 C44 1.510(5)
C43 H43A 0.9800
C43 H43B 0.9800
C43 H43C 0.9800
C44 H44A 0.9800
C44 H44B 0.9800
C44 H44C 0.9800
C45 C46 1.379(5)
C45 C50 1.378(6)
C45 C51 1.495(5)
C46 H46 0.9500
C46 C47 1.393(6)
C47 H47 0.9500
C47 C48 1.361(6)
C48 H48 0.9500
C48 C49 1.372(6)
C49 H49 0.9500
C49 C50 1.361(6)
C50 H50 0.9500
C51 H51A 0.9800
C51 H51B 0.9800
C51 H51C 0.9800
C52 H52A 0.9800
C52 H52B 0.9800
C52 H52C 0.9800
C52 C53 1.5073
C53 C58 1.4021
C53 C54 1.4020
C58 H58 0.9500
C58 C57 1.3962
C57 H57 0.9500
C57 C56 1.3964
C56 H56 0.9500
C56 C55 1.3965
C55 H55 0.9500
C55 C54 1.3966
C54 H54 0.9500

loop_
_geom_torsion_atom_site_label_1
_geom_torsion_atom_site_label_2
_geom_torsion_atom_site_label_3
_geom_torsion_atom_site_label_4
_geom_torsion
Mg1 N1 C1 C2 168.0(3)
Mg1 N1 C4 C3 -171.5(2)
Mg1 N1 C4 C5 7.4(3)
Mg1 N2 C5 C4 -18.2(3)
Mg1 N2 C5 C6 160.4(2)
Mg1 N2 C9 C8 -159.6(2)
Mg1 N2 C9 C10 20.8(3)
Mg1 N3 C10 C9 -10.0(4)
Mg1 N3 C11 C12 127.7(3)
Mg1 N3 C11 C16 -51.4(4)
Mg1 N4 C23 C24 167.7(2)
Mg1 N4 C26 C25 -171.4(2)
Mg1 N4 C26 C27 5.3(3)
Mg1 N5 C27 C26 -9.7(3)
Mg1 N5 C27 C28 169.2(2)
Mg1 N5 C31 C30 -167.8(2)
Mg1 N5 C31 C32 14.4(3)
Mg1 N6 C32 C31 -13.0(3)
Mg1 N6 C33 C34 -51.0(4)
Mg1 N6 C33 C38 128.2(3)
N1 C1 C2 C3 -0.1(4)
N1 C4 C5 N2 6.8(4)
N1 C4 C5 C6 -171.7(3)
C1 N1 C4 C3 1.0(4)
C1 N1 C4 C5 179.9(3)
C1 C2 C3 C4 0.7(4)
N2 C5 C6 C7 -1.1(5)
N2 C9 C10 N3 -4.8(4)
C2 C3 C4 N1 -1.1(4)
C2 C3 C4 C5 -179.8(3)
N3 C11 C12 C13 173.9(3)
N3 C11 C12 C20 -9.1(5)
N3 C11 C16 C15 -174.5(3)
N3 C11 C16 C17 1.9(4)
C3 C4 C5 N2 -174.6(3)
C3 C4 C5 C6 6.9(5)
N4 C23 C24 C25 0.7(4)
N4 C26 C27 N5 2.7(4)
N4 C26 C27 C28 -176.1(3)
C4 N1 C1 C2 -0.6(4)
C4 C5 C6 C7 177.3(3)
N5 C27 C28 C29 -1.1(4)
N5 C31 C32 N6 1.0(4)
C5 N2 C9 C8 -1.8(5)
C5 N2 C9 C10 178.6(3)
C5 C6 C7 C8 0.6(5)
N6 C33 C34 C35 -173.0(3)
N6 C33 C34 C42 6.8(5)
N6 C33 C38 C37 172.2(3)
N6 C33 C38 C39 -9.7(5)
C6 C7 C8 C9 -0.6(5)
C7 C8 C9 N2 1.2(5)
C7 C8 C9 C10 -179.2(3)
C8 C9 C10 N3 175.5(3)
C9 N2 C5 C4 -176.9(3)
C9 N2 C5 C6 1.7(4)
C10 N3 C11 C12 -61.4(4)
C10 N3 C11 C16 119.6(3)
C11 N3 C10 C9 176.6(3)
C11 C12 C13 C14 2.5(5)
C11 C12 C20 C21 -117.1(3)
C11 C12 C20 C22 118.7(3)
C11 C16 C17 C18 -95.8(4)
C11 C16 C17 C19 139.1(3)
C12 C11 C16 C15 6.5(5)
C12 C11 C16 C17 -177.2(3)
C12 C13 C14 C15 2.4(6)
C13 C12 C20 C21 59.8(4)
C13 C12 C20 C22 -64.4(4)
C13 C14 C15 C16 -3.1(6)
C14 C15 C16 C11 -1.3(5)
C14 C15 C16 C17 -177.6(3)
C15 C16 C17 C18 80.4(4)
C15 C16 C17 C19 -44.7(4)
C16 C11 C12 C13 -7.1(5)
C16 C11 C12 C20 169.9(3)
C20 C12 C13 C14 -174.6(3)
C23 N4 C26 C25 0.4(3)
C23 N4 C26 C27 177.2(3)
C23 C24 C25 C26 -0.5(4)
C24 C25 C26 N4 0.0(4)
C24 C25 C26 C27 -176.0(3)
C25 C26 C27 N5 178.5(3)
C25 C26 C27 C28 -0.3(6)
C26 N4 C23 C24 -0.7(3)
C26 C27 C28 C29 177.7(3)
C27 N5 C31 C30 -0.9(4)
C27 N5 C31 C32 -178.8(3)
C27 C28 C29 C30 -0.9(5)
C28 C29 C30 C31 1.9(5)
C29 C30 C31 N5 -1.0(5)
C29 C30 C31 C32 176.6(3)
C30 C31 C32 N6 -176.8(3)
C31 N5 C27 C26 -176.9(3)
C31 N5 C27 C28 2.0(4)
C32 N6 C33 C34 125.8(3)
C32 N6 C33 C38 -55.0(4)
C33 N6 C32 C31 169.4(3)
C33 C34 C35 C36 -1.8(5)
C33 C34 C42 C43 -114.5(4)
C33 C34 C42 C44 121.0(4)
C33 C38 C39 C40 -121.1(3)
C33 C38 C39 C41 115.5(4)
C34 C33 C38 C37 -8.6(5)
C34 C33 C38 C39 169.5(3)
C34 C35 C36 C37 -3.2(5)
C35 C34 C42 C43 65.2(4)
C35 C34 C42 C44 -59.2(5)
C35 C36 C37 C38 2.4(5)
C36 C37 C38 C33 3.3(5)
C36 C37 C38 C39 -174.9(3)
C37 C38 C39 C40 56.9(4)
C37 C38 C39 C41 -66.5(4)
C38 C33 C34 C35 7.9(5)
C38 C33 C34 C42 -172.4(3)
C42 C34 C35 C36 178.4(3)
C45 C46 C47 C48 -0.7(6)
C46 C45 C50 C49 1.4(6)
C46 C47 C48 C49 0.9(7)
C47 C48 C49 C50 0.0(7)
C48 C49 C50 C45 -1.2(7)
C50 C45 C46 C47 -0.5(6)
C51 C45 C46 C47 179.5(4)
C51 C45 C50 C49 -178.5(4)
C52 C53 C58 C57 -178.5
C52 C53 C54 C55 178.5
C53 C58 C57 C56 -0.1
C58 C53 C54 C55 -0.3
C58 C57 C56 C55 -0.1
C57 C56 C55 C54 0.1
C56 C55 C54 C53 0.1
C54 C53 C58 C57 0.2
